data_4020311
loop_
_publ_author_name
'Silvia D\'iez-Gonz\'alez'
'Harneet Kaur'
'Fabiano Kauer Zinn'
'Edwin D. Stevens'
'Steven P. Nolan'

_journal_name_full 'Journal of Organic Chemistry'
_journal_page_first 4784
_journal_page_last 4796
_journal_paper_doi 10.1021/jo050397v
_journal_volume 70
_journal_year 2005
_chemical_formula_sum 'C15 H24 Cl Cu N2'
_chemical_formula_weight 331.35
_space_group_IT_number 4
_symmetry_cell_setting monoclinic
_symmetry_space_group_name_Hall 'P 2yb'
_symmetry_space_group_name_H-M 'P 1 21 1'
_cell_angle_alpha 90.00
_cell_angle_beta 113.917(5)
_cell_angle_gamma 90.00
_cell_formula_units_Z 4
_cell_length_a 12.369(4)
_cell_length_b 10.857(4)
_cell_length_c 13.911(5)
_cell_measurement_temperature 150(2)
_cell_volume 1707.7(10)
_diffrn_ambient_temperature 150(2)
_exptl_crystal_density_diffrn 1.289
_cod_depositor_comments
;
The following automatic conversions were performed:
'_symmetry_cell_setting' value 'Monoclinic' changed to 'monoclinic'
according to '/home/saulius/struct/CIF-dictionaries/cif_core.dic'
dictionary named 'cif_core.dic' version 2.4.1 from 2010-06-29.

Automatic conversion script
Id: cif_fix_enum 1527 2010-12-29 10:47:43Z saulius 
;
_cod_original_sg_symbol_H-M 'P 21'
_cod_database_code 4020311

loop_
_symmetry_equiv_pos_as_xyz
'x, y, z'
'-x, y+1/2, -z'

loop_
_atom_site_label
_atom_site_type_symbol
_atom_site_fract_x
_atom_site_fract_y
_atom_site_fract_z
_atom_site_U_iso_or_equiv
_atom_site_adp_type
_atom_site_occupancy
_atom_site_symmetry_multiplicity
_atom_site_calc_flag
_atom_site_refinement_flags
_atom_site_disorder_assembly
_atom_site_disorder_group
Cu1 Cu 0.8863(2) 0.5379(4) 0.25707(18) 0.0140(6) Uani 1 1 d DU . .
Cl1 Cl 0.7358(4) 0.4195(6) 0.2106(4) 0.0177(12) Uani 1 1 d DU . .
N1 N 1.0599(11) 0.7399(12) 0.2589(12) 0.042(3) Uani 1 1 d DU . .
C1 C 1.014(2) 0.737(3) 0.1412(19) 0.053(4) Uani 1 1 d DU . .
H1 H 0.9628 0.6627 0.1150 0.064 Uiso 1 1 calc R . .
N2 N 1.0723(12) 0.6988(12) 0.4117(13) 0.042(3) Uani 1 1 d DU . .
Cu2A Cu 0.3890(7) 0.9684(8) 0.2446(11) 0.028(3) Uani 0.47(2) 1 d PDU A 1
Cl2A Cl 0.2324(8) 1.0769(11) 0.1741(12) 0.034(4) Uani 0.47(2) 1 d PDU A 1
Cu2B Cu 0.3850(8) 0.9676(11) 0.2695(11) 0.033(3) Uani 0.53(2) 1 d PDU A 2
Cl2B Cl 0.2456(8) 1.0967(10) 0.2465(11) 0.034(4) Uani 0.53(2) 1 d PDU A 2
C2 C 0.938(3) 0.852(3) 0.1008(17) 0.064(5) Uani 1 1 d DU . .
H2A H 0.9856 0.9261 0.1332 0.077 Uiso 1 1 calc R . .
H2B H 0.8701 0.8487 0.1205 0.077 Uiso 1 1 calc R . .
N3 N 0.5516(11) 0.7820(11) 0.2485(10) 0.023(3) Uani 1 1 d DU A .
C3 C 0.892(2) 0.859(4) -0.0248(17) 0.071(5) Uani 1 1 d DU . .
H3A H 0.8443 0.9344 -0.0517 0.085 Uiso 1 1 calc R . .
H3B H 0.8430 0.7865 -0.0579 0.085 Uiso 1 1 calc R . .
N4 N 0.5741(11) 0.8264(10) 0.4169(10) 0.019(3) Uani 1 1 d DU A .
C4 C 1.007(2) 0.863(3) -0.052(2) 0.072(5) Uani 1 1 d DU . .
H4A H 0.9825 0.8718 -0.1286 0.086 Uiso 1 1 calc R . .
H4B H 1.0576 0.9338 -0.0165 0.086 Uiso 1 1 calc R . .
C5 C 1.081(3) 0.737(3) -0.0124(16) 0.061(5) Uani 1 1 d DU . .
H5A H 1.1513 0.7381 -0.0289 0.074 Uiso 1 1 calc R . .
H5B H 1.0309 0.6657 -0.0490 0.074 Uiso 1 1 calc R . .
C6 C 1.120(2) 0.724(3) 0.1123(16) 0.060(5) Uani 1 1 d DU . .
H6A H 1.1576 0.6424 0.1358 0.072 Uiso 1 1 calc R . .
H6B H 1.1794 0.7881 0.1490 0.072 Uiso 1 1 calc R . .
C7 C 1.0200(8) 0.6736(9) 0.3137(13) 0.040(4) Uani 1 1 d DU . .
C8 C 1.1410(12) 0.8108(12) 0.3258(15) 0.037(4) Uani 1 1 d DU . .
H8 H 1.1868 0.8707 0.3092 0.044 Uiso 1 1 calc RD . .
C9 C 1.1475(12) 0.7855(13) 0.4164(14) 0.040(4) Uani 1 1 d DU . .
H9 H 1.1999 0.8240 0.4794 0.048 Uiso 1 1 calc RD . .
C10 C 1.048(2) 0.631(2) 0.5030(16) 0.047(4) Uani 1 1 d DU . .
H10 H 0.9798 0.5726 0.4715 0.057 Uiso 1 1 calc R . .
C11 C 1.158(2) 0.561(3) 0.5730(17) 0.061(5) Uani 1 1 d DU . .
H11A H 1.2266 0.6175 0.5991 0.074 Uiso 1 1 calc R . .
H11B H 1.1750 0.4950 0.5317 0.074 Uiso 1 1 calc R . .
C12 C 1.140(3) 0.500(2) 0.6713(17) 0.063(5) Uani 1 1 d DU . .
H12A H 1.0728 0.4420 0.6463 0.076 Uiso 1 1 calc R . .
H12B H 1.2121 0.4553 0.7170 0.076 Uiso 1 1 calc R . .
C13 C 1.114(2) 0.612(2) 0.7349(16) 0.061(5) Uani 1 1 d DU . .
H13A H 1.1818 0.6696 0.7597 0.073 Uiso 1 1 calc R . .
H13B H 1.1035 0.5793 0.7970 0.073 Uiso 1 1 calc R . .
C14 C 0.996(2) 0.683(3) 0.6592(16) 0.054(5) Uani 1 1 d DU . .
H14A H 0.9798 0.7521 0.6979 0.065 Uiso 1 1 calc R . .
H14B H 0.9279 0.6262 0.6360 0.065 Uiso 1 1 calc R . .
C15 C 1.015(2) 0.735(2) 0.5587(16) 0.051(5) Uani 1 1 d DU . .
H15A H 0.9407 0.7748 0.5096 0.061 Uiso 1 1 calc R . .
H15B H 1.0779 0.7983 0.5816 0.061 Uiso 1 1 calc R . .
C16 C 0.5108(15) 0.766(2) 0.1356(13) 0.017(3) Uani 1 1 d DU . .
H16 H 0.484(12) 0.863(15) 0.111(11) 0.00(4) Uiso 1 1 d . . .
C17 C 0.4412(18) 0.6465(19) 0.0991(11) 0.023(4) Uani 1 1 d DU . .
H17A H 0.3782 0.6429 0.1258 0.027 Uiso 1 1 calc R . .
H17B H 0.4945 0.5753 0.1283 0.027 Uiso 1 1 calc R . .
C18 C 0.3830(15) 0.638(2) -0.0267(11) 0.027(4) Uani 1 1 d DU . .
H18A H 0.3391 0.5599 -0.0493 0.033 Uiso 1 1 calc R . .
H18B H 0.3266 0.7071 -0.0562 0.033 Uiso 1 1 calc R . .
C19 C 0.4856(15) 0.6456(18) -0.0688(14) 0.023(4) Uani 1 1 d DU . .
H19A H 0.4511 0.6427 -0.1466 0.027 Uiso 1 1 calc R . .
H19B H 0.5404 0.5751 -0.0417 0.027 Uiso 1 1 calc R . .
C20 C 0.5551(15) 0.7727(17) -0.0282(10) 0.017(3) Uani 1 1 d DU . .
H20A H 0.5002 0.8431 -0.0554 0.021 Uiso 1 1 calc R . .
H20B H 0.6188 0.7810 -0.0537 0.021 Uiso 1 1 calc R . .
C21 C 0.6107(13) 0.772(2) 0.0983(10) 0.012(3) Uani 1 1 d DU . .
H21A H 0.6640 0.7007 0.1252 0.014 Uiso 1 1 calc R . .
H21B H 0.6575 0.8483 0.1254 0.014 Uiso 1 1 calc R . .
C22 C 0.5265(9) 0.8393(7) 0.3165(9) 0.026(3) Uani 1 1 d DU . .
C23 C 0.6272(10) 0.7270(9) 0.3269(13) 0.044(4) Uani 1 1 d DU . .
H23 H 0.6731 0.6669 0.3107 0.053 Uiso 1 1 calc RD A .
C24 C 0.6507(11) 0.7398(11) 0.4224(12) 0.028(4) Uani 1 1 d DU A .
H24 H 0.7074 0.6988 0.4818 0.034 Uiso 1 1 calc RD . .
C25 C 0.5532(15) 0.8710(19) 0.5052(12) 0.019(3) Uani 1 1 d DU . .
H25 H 0.4956 0.9401 0.4762 0.023 Uiso 1 1 calc R A .
C26 C 0.6620(15) 0.931(2) 0.5887(13) 0.024(4) Uani 1 1 d DU A .
H26A H 0.6915 0.9961 0.5560 0.029 Uiso 1 1 calc R . .
H26B H 0.7252 0.8681 0.6184 0.029 Uiso 1 1 calc R . .
C27 C 0.6334(18) 0.9877(18) 0.6796(14) 0.024(4) Uani 1 1 d DU . .
H27A H 0.5838 1.0621 0.6535 0.029 Uiso 1 1 calc R A .
H27B H 0.7078 1.0126 0.7385 0.029 Uiso 1 1 calc R . .
C28 C 0.5646(14) 0.8890(18) 0.7210(12) 0.027(4) Uani 1 1 d DU A .
H28A H 0.5439 0.9275 0.7758 0.033 Uiso 1 1 calc R . .
H28B H 0.6172 0.8180 0.7530 0.033 Uiso 1 1 calc R . .
C29 C 0.4458(15) 0.841(2) 0.6258(13) 0.033(4) Uani 1 1 d DU . .
H29A H 0.4033 0.7819 0.6517 0.039 Uiso 1 1 calc R A .
H29B H 0.3925 0.9115 0.5924 0.039 Uiso 1 1 calc R . .
C30 C 0.4884(18) 0.7771(19) 0.5439(14) 0.029(4) Uani 1 1 d DU A .
H30A H 0.5417 0.7074 0.5782 0.035 Uiso 1 1 calc R . .
H30B H 0.4191 0.7445 0.4837 0.035 Uiso 1 1 calc R . .

loop_
_atom_site_aniso_label
_atom_site_aniso_U_11
_atom_site_aniso_U_22
_atom_site_aniso_U_33
_atom_site_aniso_U_23
_atom_site_aniso_U_13
_atom_site_aniso_U_12
Cu1 0.0114(9) 0.0178(11) 0.0199(9) 0.0003(8) 0.0137(7) -0.0012(9)
Cl1 0.0153(15) 0.0179(16) 0.0203(14) -0.0024(10) 0.0077(10) -0.0005(10)
N1 0.037(5) 0.040(6) 0.050(4) -0.003(4) 0.021(4) -0.012(4)
C1 0.053(6) 0.055(6) 0.055(5) -0.001(5) 0.026(4) -0.004(5)
N2 0.037(5) 0.042(6) 0.048(5) -0.004(4) 0.019(4) -0.012(4)
Cu2A 0.021(4) 0.030(4) 0.034(5) 0.003(3) 0.013(3) 0.003(3)
Cl2A 0.024(5) 0.031(6) 0.044(6) 0.000(4) 0.011(4) -0.001(3)
Cu2B 0.025(3) 0.032(4) 0.038(5) 0.013(3) 0.011(3) 0.005(2)
Cl2B 0.021(4) 0.034(5) 0.044(6) 0.001(4) 0.009(4) 0.006(3)
C2 0.060(7) 0.062(7) 0.072(6) 0.000(5) 0.028(5) 0.002(5)
N3 0.025(5) 0.026(5) 0.023(4) 0.001(4) 0.018(4) -0.001(4)
C3 0.068(7) 0.069(7) 0.076(6) 0.001(5) 0.028(5) 0.004(5)
N4 0.019(5) 0.019(5) 0.021(4) -0.002(4) 0.010(3) 0.003(4)
C4 0.072(7) 0.071(7) 0.073(7) 0.003(5) 0.031(5) 0.000(5)
C5 0.060(7) 0.065(7) 0.064(6) 0.000(5) 0.030(5) -0.002(5)
C6 0.059(6) 0.064(7) 0.064(6) 0.000(5) 0.031(5) 0.002(5)
C7 0.033(6) 0.042(6) 0.048(5) -0.002(4) 0.021(4) -0.007(4)
C8 0.031(6) 0.032(6) 0.048(5) 0.004(4) 0.018(4) -0.010(4)
C9 0.036(6) 0.037(6) 0.047(5) -0.005(5) 0.017(4) -0.006(4)
C10 0.046(6) 0.049(6) 0.050(5) 0.000(4) 0.023(4) -0.004(4)
C11 0.057(6) 0.059(7) 0.066(6) 0.005(5) 0.023(5) 0.000(5)
C12 0.062(7) 0.059(7) 0.064(6) 0.005(4) 0.021(5) 0.001(5)
C13 0.061(7) 0.057(7) 0.060(6) 0.002(5) 0.019(5) -0.004(5)
C14 0.058(6) 0.054(7) 0.053(6) -0.001(5) 0.025(5) 0.000(5)
C15 0.052(7) 0.051(7) 0.048(6) 0.000(4) 0.020(5) 0.001(5)
C16 0.017(5) 0.019(5) 0.022(4) 0.002(4) 0.014(4) 0.001(4)
C17 0.021(5) 0.023(6) 0.029(5) -0.001(4) 0.017(4) 0.000(4)
C18 0.027(5) 0.027(6) 0.031(5) 0.001(4) 0.015(4) -0.005(4)
C19 0.022(5) 0.023(6) 0.026(5) 0.000(4) 0.012(4) -0.001(4)
C20 0.013(5) 0.023(6) 0.021(5) 0.001(5) 0.012(4) 0.000(4)
C21 0.009(5) 0.014(6) 0.014(5) -0.002(4) 0.007(4) -0.001(4)
C22 0.029(5) 0.027(5) 0.025(4) 0.003(4) 0.015(4) -0.001(4)
C23 0.047(6) 0.049(6) 0.036(5) 0.000(5) 0.017(4) 0.001(5)
C24 0.026(5) 0.032(6) 0.028(5) 0.000(4) 0.013(4) 0.007(4)
C25 0.017(5) 0.021(5) 0.020(5) -0.002(4) 0.007(4) 0.003(4)
C26 0.020(5) 0.028(6) 0.028(5) -0.005(4) 0.014(4) -0.004(4)
C27 0.023(5) 0.026(6) 0.027(5) -0.004(4) 0.014(4) 0.001(4)
C28 0.028(5) 0.029(6) 0.030(5) 0.000(4) 0.017(4) 0.005(4)
C29 0.033(5) 0.033(6) 0.036(6) -0.003(5) 0.018(4) -0.004(4)
C30 0.026(6) 0.030(6) 0.032(5) -0.003(4) 0.014(4) -0.004(4)

loop_
_geom_bond_atom_site_label_1
_geom_bond_atom_site_label_2
_geom_bond_distance
_geom_bond_site_symmetry_2
_geom_bond_publ_flag
Cu1 C7 2.114(11) . ?
Cu1 Cl1 2.136(4) . ?
N1 C7 1.284(11) . ?
N1 C8 1.307(13) . ?
N1 C1 1.50(3) . ?
C1 C6 1.524(11) . ?
C1 C2 1.525(11) . ?
N2 C7 1.280(11) . ?
N2 C9 1.307(13) . ?
N2 C10 1.60(3) . ?
Cu2A C22 2.116(11) . ?
Cu2A Cl2A 2.136(6) . ?
Cu2B C22 2.123(11) . ?
Cu2B Cl2B 2.142(6) . ?
C2 C3 1.606(10) . ?
N3 C23 1.262(13) . ?
N3 C22 1.270(11) . ?
N3 C16 1.45(2) . ?
C3 C4 1.609(10) . ?
N4 C22 1.285(11) . ?
N4 C24 1.315(13) . ?
N4 C25 1.44(2) . ?
C4 C5 1.606(10) . ?
C5 C6 1.607(10) . ?
C8 C9 1.260(19) . ?
C10 C11 1.520(11) . ?
C10 C15 1.522(11) . ?
C11 C12 1.611(10) . ?
C12 C13 1.607(10) . ?
C13 C14 1.608(10) . ?
C14 C15 1.608(10) . ?
C16 C17 1.522(11) . ?
C16 C21 1.524(10) . ?
C17 C18 1.602(10) . ?
C18 C19 1.602(10) . ?
C19 C20 1.603(10) . ?
C20 C21 1.609(10) . ?
C23 C24 1.247(18) . ?
C25 C26 1.521(11) . ?
C25 C30 1.524(11) . ?
C26 C27 1.57(2) . ?
C27 C28 1.612(10) . ?
C28 C29 1.613(10) . ?
C29 C30 1.60(3) . ?
